data_7245033
loop_
_publ_author_name
'Yeoh, Wei-Jiun'
'Sobolev, Alexandre N.'
'Paterson, Martin J.'
'Dalgarno, Scott J.'
'Ling, Irene'

_publ_section_title
;
 The effect of substituents and their positions on a series of
 disubstituted naphthalene bromide salts towards intermolecular
 interactions and crystal packing
;
_journal_name_full CrystEngComm
_journal_paper_doi 10.1039/D2CE00538G
_journal_year 2022
_chemical_formula_moiety 'C20 H22 N4, 2(Br), H2 O'
_chemical_formula_sum 'C20 H24 Br2 N4 O'
_chemical_formula_weight 496.25
_space_group_crystal_system monoclinic
_space_group_IT_number 14
_space_group_name_Hall '-P 2ybc'
_space_group_name_H-M_alt 'P 1 21/c 1'
_atom_sites_solution_hydrogens mixed
_audit_creation_method SHELXL-2018/3
_audit_update_record
;
2022-03-18 deposited with the CCDC.	2022-05-24 downloaded from the CCDC.
;
_cell_angle_alpha 90
_cell_angle_beta 99.240(1)
_cell_angle_gamma 90
_cell_formula_units_Z 4
_cell_length_a 10.9774(2)
_cell_length_b 9.2537(1)
_cell_length_c 20.6183(3)
_cell_measurement_reflns_used 16874
_cell_measurement_temperature 100(2)
_cell_measurement_theta_max 32.399
_cell_measurement_theta_min 2.416
_cell_volume 2067.26(5)
_computing_cell_refinement 'CrysAlisPro 1.171.40.53 (Rigaku OD, 2019)'
_computing_data_collection 'CrysAlisPro 1.171.40.53 (Rigaku OD, 2019)'
_computing_data_reduction 'CrysAlisPro 1.171.40.53 (Rigaku OD, 2019)'
_computing_molecular_graphics 'X-Seed v. 4.1 (Barbour, 2020)'
_computing_publication_material 'SHELXL-2019/2 (Sheldrick, 2015)'
_computing_structure_refinement 'SHELXL-2019/2 (Sheldrick, 2015)'
_computing_structure_solution 'SHELXT-2015/1 (Sheldrick, 2015)'
_diffrn_ambient_temperature 100(2)
_diffrn_detector 'CCD plate'
_diffrn_detector_area_resol_mean 10.4738
_diffrn_detector_type Ruby
_diffrn_measured_fraction_theta_full 0.999
_diffrn_measured_fraction_theta_max 0.936
_diffrn_measurement_device 'four-circle diffractometer'
_diffrn_measurement_device_type 'Oxford Diffraction Gemini-R Ultra'
_diffrn_measurement_method '\w scans'
_diffrn_orient_matrix_type 'CrysAlisPro convention (1999,Acta A55,543-557)'
_diffrn_orient_matrix_UB_11 -0.0120919
_diffrn_orient_matrix_UB_12 0.0281519
_diffrn_orient_matrix_UB_13 0.0303206
_diffrn_orient_matrix_UB_21 -0.0535959
_diffrn_orient_matrix_UB_22 -0.0437348
_diffrn_orient_matrix_UB_23 -0.0023865
_diffrn_orient_matrix_UB_31 0.0356108
_diffrn_orient_matrix_UB_32 -0.0563047
_diffrn_orient_matrix_UB_33 0.0170143
_diffrn_radiation_monochromator graphite
_diffrn_radiation_type MoK\a
_diffrn_radiation_wavelength 0.71073
_diffrn_reflns_av_R_equivalents 0.0433
_diffrn_reflns_av_unetI/netI 0.0310
_diffrn_reflns_Laue_measured_fraction_full 0.999
_diffrn_reflns_Laue_measured_fraction_max 0.936
_diffrn_reflns_limit_h_max 16
_diffrn_reflns_limit_h_min -16
_diffrn_reflns_limit_k_max 13
_diffrn_reflns_limit_k_min -13
_diffrn_reflns_limit_l_max 31
_diffrn_reflns_limit_l_min -31
_diffrn_reflns_number 43743
_diffrn_reflns_point_group_measured_fraction_full 0.999
_diffrn_reflns_point_group_measured_fraction_max 0.936
_diffrn_reflns_theta_full 25.242
_diffrn_reflns_theta_max 32.793
_diffrn_reflns_theta_min 2.418
_diffrn_source 'fine-focus sealed X-ray tube'
_diffrn_source_type 'Enhance (Mo) X-ray Source'
_exptl_absorpt_coefficient_mu 3.939
_exptl_absorpt_correction_T_max 0.684
_exptl_absorpt_correction_T_min 0.460
_exptl_absorpt_correction_type analytical
_exptl_absorpt_process_details
;
CrysAlisPro 1.171.40.53 (Rigaku Oxford Diffraction, 2019)
Analytical numeric absorption correction using a multifaceted crystal
			model based on expressions derived by R.C. Clark & J.S. Reid.
(Clark, R. C. & Reid, J. S. (1995). Acta Cryst. A51, 887-897)
Empirical absorption correction using spherical harmonics,
 implemented in SCALE3 ABSPACK scaling algorithm.
;
_exptl_crystal_colour colourless
_exptl_crystal_density_diffrn 1.594
_exptl_crystal_description plate
_exptl_crystal_F_000 1000
_exptl_crystal_size_max 0.324
_exptl_crystal_size_mid 0.212
_exptl_crystal_size_min 0.113
_refine_diff_density_max 0.532
_refine_diff_density_min -0.394
_refine_diff_density_rms 0.087
_refine_ls_extinction_method none
_refine_ls_goodness_of_fit_ref 1.001
_refine_ls_hydrogen_treatment mixed
_refine_ls_matrix_type full
_refine_ls_number_parameters 252
_refine_ls_number_reflns 7171
_refine_ls_number_restraints 3
_refine_ls_restrained_S_all 1.001
_refine_ls_R_factor_all 0.0420
_refine_ls_R_factor_gt 0.0293
_refine_ls_shift/su_max 0.001
_refine_ls_shift/su_mean 0.000
_refine_ls_structure_factor_coef Fsqd
_refine_ls_weighting_details 'w=1/[\s^2^(Fo^2^)+(0.0300P)^2^+1.2700P] where P=(Fo^2^+2Fc^2^)/3'
_refine_ls_weighting_scheme calc
_refine_ls_wR_factor_gt 0.0629
_refine_ls_wR_factor_ref 0.0679
_reflns_Friedel_coverage 0.000
_reflns_number_gt 5962
_reflns_number_total 7171
_reflns_threshold_expression 'I > 2\s(I)'
_cod_data_source_file d2ce00538g2.cif
_cod_data_source_block 27NMI_190714
_cod_original_sg_symbol_H-M 'P 21/c'
_cod_database_code 7245033
_shelx_shelxl_version_number 2018/3
_shelx_space_group_comment
;
The symmetry employed for this shelxl refinement is uniquely defined
by the following loop, which should always be used as a source of
symmetry information in preference to the above space-group names.
They are only intended as comments.
;
_shelx_estimated_absorpt_t_min 0.362
_shelx_estimated_absorpt_t_max 0.665

loop_
_space_group_symop_operation_xyz
'x, y, z'
'-x, y+1/2, -z+1/2'
'-x, -y, -z'
'x, -y-1/2, z-1/2'

loop_
_atom_site_label
_atom_site_type_symbol
_atom_site_fract_x
_atom_site_fract_y
_atom_site_fract_z
_atom_site_U_iso_or_equiv
_atom_site_adp_type
_atom_site_occupancy
_atom_site_site_symmetry_order
_atom_site_calc_flag
_atom_site_refinement_flags_posn
_atom_site_refinement_flags_adp
_atom_site_refinement_flags_occupancy
_atom_site_disorder_assembly
_atom_site_disorder_group
Br1 Br 0.22226(2) 0.10323(2) 0.44018(2) 0.02206(5) Uani 1 1 d . . . . .
Br2 Br 0.29131(2) 0.57756(2) 0.31559(2) 0.01650(4) Uani 1 1 d . . . . .
O1 O 0.25664(16) 0.45672(16) 0.46231(7) 0.0340(3) Uani 1 1 d D . . . .
H1A H 0.238(2) 0.3677(8) 0.4580(11) 0.051 Uiso 1 1 d D U . . .
H1B H 0.266(2) 0.490(2) 0.4249(5) 0.051 Uiso 1 1 d D U . . .
N1 N 0.55231(12) 0.25905(14) 0.34021(6) 0.0133(2) Uani 1 1 d . . . . .
N2 N 0.56741(13) 0.22475(16) 0.44491(7) 0.0171(3) Uani 1 1 d . . . . .
N3 N -0.03053(12) -0.17136(14) 0.30326(7) 0.0138(2) Uani 1 1 d . . . . .
N4 N 0.00241(12) -0.19437(15) 0.40874(7) 0.0157(3) Uani 1 1 d . . . . .
C1 C 0.33240(13) 0.15247(16) 0.26071(7) 0.0120(3) Uani 1 1 d . . . . .
H1 H 0.334529 0.154048 0.306950 0.014 Uiso 1 1 calc R U . . .
C2 C 0.41671(13) 0.23185(16) 0.23332(7) 0.0120(3) Uani 1 1 d . . . . .
C3 C 0.41158(14) 0.23389(17) 0.16423(8) 0.0145(3) Uani 1 1 d . . . . .
H3 H 0.469065 0.290649 0.145452 0.017 Uiso 1 1 calc R U . . .
C4 C 0.32435(14) 0.15465(17) 0.12419(8) 0.0152(3) Uani 1 1 d . . . . .
H4 H 0.321368 0.157834 0.077906 0.018 Uiso 1 1 calc R U . . .
C5 C 0.23861(14) 0.06804(16) 0.15134(7) 0.0126(3) Uani 1 1 d . . . . .
C6 C 0.14985(15) -0.01922(18) 0.11160(8) 0.0159(3) Uani 1 1 d . . . . .
H6 H 0.147465 -0.021038 0.065342 0.019 Uiso 1 1 calc R U . . .
C7 C 0.06781(15) -0.10062(17) 0.13924(8) 0.0158(3) Uani 1 1 d . . . . .
H7 H 0.008593 -0.157967 0.111997 0.019 Uiso 1 1 calc R U . . .
C8 C 0.07029(14) -0.10027(16) 0.20833(8) 0.0128(3) Uani 1 1 d . . . . .
C9 C 0.15604(13) -0.01848(16) 0.24802(7) 0.0122(3) Uani 1 1 d . . . . .
H9 H 0.158062 -0.019562 0.294252 0.015 Uiso 1 1 calc R U . . .
C10 C 0.24187(13) 0.06785(16) 0.22054(7) 0.0115(3) Uani 1 1 d . . . . .
C11 C 0.51767(14) 0.31936(17) 0.27438(8) 0.0143(3) Uani 1 1 d . . . . .
H11A H 0.591118 0.321715 0.252115 0.017 Uiso 1 1 calc R U . . .
H11B H 0.488805 0.419979 0.277924 0.017 Uiso 1 1 calc R U . . .
C12 C 0.52395(14) 0.31338(18) 0.39564(8) 0.0161(3) Uani 1 1 d . . . . .
H12 H 0.480100 0.400665 0.399462 0.019 Uiso 1 1 calc R U . . .
C13 C 0.62381(15) 0.10893(18) 0.42018(8) 0.0185(3) Uani 1 1 d . . . . .
H13 H 0.661855 0.029179 0.444463 0.022 Uiso 1 1 calc R U . . .
C14 C 0.61471(15) 0.13041(18) 0.35457(8) 0.0173(3) Uani 1 1 d . . . . .
H14 H 0.645465 0.068596 0.324156 0.021 Uiso 1 1 calc R U . . .
C15 C 0.55173(17) 0.2430(2) 0.51371(8) 0.0258(4) Uani 1 1 d . . . . .
H15A H 0.612213 0.183126 0.541819 0.039 Uiso 1 1 calc R U . . .
H15B H 0.468177 0.213465 0.519023 0.039 Uiso 1 1 calc R U . . .
H15C H 0.564327 0.344726 0.526284 0.039 Uiso 1 1 calc R U . . .
C16 C -0.02323(15) -0.19546(18) 0.23390(8) 0.0170(3) Uani 1 1 d . . . . .
H16A H -0.105497 -0.177769 0.207539 0.020 Uiso 1 1 calc R U . . .
H16B H -0.001616 -0.297865 0.227740 0.020 Uiso 1 1 calc R U . . .
C17 C 0.03396(14) -0.24313(17) 0.35342(8) 0.0158(3) Uani 1 1 d . . . . .
H17 H 0.092753 -0.316952 0.350021 0.019 Uiso 1 1 calc R U . . .
C18 C -0.08440(15) -0.08694(18) 0.39392(9) 0.0191(3) Uani 1 1 d . . . . .
H18 H -0.122457 -0.033139 0.424424 0.023 Uiso 1 1 calc R U . . .
C19 C -0.10535(15) -0.07236(18) 0.32774(8) 0.0175(3) Uani 1 1 d . . . . .
H19 H -0.160867 -0.006633 0.302945 0.021 Uiso 1 1 calc R U . . .
C20 C 0.05539(18) -0.2433(2) 0.47440(9) 0.0259(4) Uani 1 1 d . . . . .
H20A H -0.009020 -0.245587 0.502246 0.039 Uiso 1 1 calc R U . . .
H20B H 0.120990 -0.176692 0.493345 0.039 Uiso 1 1 calc R U . . .
H20C H 0.089823 -0.340400 0.471765 0.039 Uiso 1 1 calc R U . . .

loop_
_atom_site_aniso_label
_atom_site_aniso_U_11
_atom_site_aniso_U_22
_atom_site_aniso_U_33
_atom_site_aniso_U_23
_atom_site_aniso_U_13
_atom_site_aniso_U_12
Br1 0.02420(9) 0.02386(9) 0.01732(8) 0.00297(6) 0.00091(6) -0.00172(6)
Br2 0.01490(7) 0.01973(8) 0.01523(8) -0.00064(6) 0.00354(5) 0.00051(5)
O1 0.0579(10) 0.0264(7) 0.0187(7) 0.0012(6) 0.0092(7) -0.0005(7)
N1 0.0119(6) 0.0143(6) 0.0134(6) -0.0011(5) 0.0011(5) -0.0010(5)
N2 0.0150(6) 0.0223(7) 0.0137(6) -0.0021(5) 0.0019(5) -0.0019(5)
N3 0.0140(6) 0.0137(6) 0.0142(6) 0.0006(5) 0.0036(5) -0.0019(5)
N4 0.0154(6) 0.0169(6) 0.0148(6) 0.0014(5) 0.0023(5) 0.0001(5)
C1 0.0130(6) 0.0124(6) 0.0106(6) -0.0011(5) 0.0020(5) 0.0010(5)
C2 0.0115(6) 0.0112(6) 0.0131(7) -0.0008(5) 0.0016(5) 0.0011(5)
C3 0.0155(7) 0.0148(7) 0.0137(7) 0.0022(6) 0.0043(5) -0.0005(5)
C4 0.0168(7) 0.0187(7) 0.0107(7) 0.0018(6) 0.0042(5) -0.0004(6)
C5 0.0126(6) 0.0139(7) 0.0116(6) -0.0001(5) 0.0029(5) 0.0006(5)
C6 0.0188(7) 0.0189(7) 0.0103(7) -0.0025(6) 0.0031(6) -0.0022(6)
C7 0.0168(7) 0.0178(7) 0.0129(7) -0.0035(6) 0.0030(6) -0.0036(6)
C8 0.0137(7) 0.0117(6) 0.0138(7) -0.0002(5) 0.0047(5) -0.0002(5)
C9 0.0134(6) 0.0123(6) 0.0112(6) 0.0002(5) 0.0033(5) 0.0011(5)
C10 0.0119(6) 0.0115(6) 0.0115(6) 0.0010(5) 0.0028(5) 0.0013(5)
C11 0.0141(7) 0.0153(7) 0.0133(7) 0.0007(5) 0.0019(5) -0.0024(5)
C12 0.0156(7) 0.0172(7) 0.0157(7) -0.0036(6) 0.0029(6) -0.0005(6)
C13 0.0171(7) 0.0210(8) 0.0167(7) -0.0001(6) 0.0000(6) 0.0027(6)
C14 0.0172(7) 0.0178(7) 0.0168(7) -0.0017(6) 0.0021(6) 0.0038(6)
C15 0.0268(9) 0.0382(10) 0.0129(7) -0.0034(7) 0.0048(7) -0.0001(8)
C16 0.0196(7) 0.0177(7) 0.0144(7) -0.0037(6) 0.0054(6) -0.0072(6)
C17 0.0146(7) 0.0145(7) 0.0184(7) 0.0013(6) 0.0034(6) 0.0002(5)
C18 0.0176(7) 0.0213(8) 0.0191(8) -0.0017(6) 0.0051(6) 0.0040(6)
C19 0.0160(7) 0.0194(7) 0.0175(7) 0.0010(6) 0.0039(6) 0.0043(6)
C20 0.0301(9) 0.0307(10) 0.0155(8) 0.0061(7) -0.0008(7) 0.0025(8)

loop_
_atom_type_symbol
_atom_type_description
_atom_type_scat_dispersion_real
_atom_type_scat_dispersion_imag
_atom_type_scat_source
C C 0.0033 0.0016 'International Tables Vol C Tables 4.2.6.8 and 6.1.1.4'
H H 0.0000 0.0000 'International Tables Vol C Tables 4.2.6.8 and 6.1.1.4'
N N 0.0061 0.0033 'International Tables Vol C Tables 4.2.6.8 and 6.1.1.4'
O O 0.0106 0.0060 'International Tables Vol C Tables 4.2.6.8 and 6.1.1.4'
Br Br -0.2901 2.4595 'International Tables Vol C Tables 4.2.6.8 and 6.1.1.4'

loop_
_exptl_crystal_face_index_h
_exptl_crystal_face_index_k
_exptl_crystal_face_index_l
_exptl_crystal_face_perp_dist
-3 3 -5 0.0621
-1 0 1 0.1032
0 1 1 0.1273
-5 3 4 0.0859
0 0 -1 0.0634
0 0 1 0.0492
-1 0 0 0.1056
1 0 0 0.1027
-4 -5 3 0.0977
1 0 -1 0.0963
3 -3 5 0.1055

loop_
_geom_angle_atom_site_label_1
_geom_angle_atom_site_label_2
_geom_angle_atom_site_label_3
_geom_angle
_geom_angle_site_symmetry_1
_geom_angle_site_symmetry_3
_geom_angle_publ_flag
H1A O1 H1B 108.2(6) . . ?
C12 N1 C14 108.53(14) . . ?
C12 N1 C11 126.30(14) . . ?
C14 N1 C11 125.08(13) . . ?
C12 N2 C13 108.91(14) . . ?
C12 N2 C15 125.68(15) . . ?
C13 N2 C15 125.33(15) . . ?
C17 N3 C19 108.70(14) . . ?
C17 N3 C16 125.25(14) . . ?
C19 N3 C16 126.05(14) . . ?
C17 N4 C18 108.81(14) . . ?
C17 N4 C20 125.05(15) . . ?
C18 N4 C20 126.10(15) . . ?
C2 C1 C10 120.63(14) . . ?
C2 C1 H1 119.7 . . ?
C10 C1 H1 119.7 . . ?
C1 C2 C3 120.02(14) . . ?
C1 C2 C11 122.48(14) . . ?
C3 C2 C11 117.50(13) . . ?
C4 C3 C2 120.61(14) . . ?
C4 C3 H3 119.7 . . ?
C2 C3 H3 119.7 . . ?
C3 C4 C5 120.52(14) . . ?
C3 C4 H4 119.7 . . ?
C5 C4 H4 119.7 . . ?
C4 C5 C6 122.08(14) . . ?
C4 C5 C10 119.05(14) . . ?
C6 C5 C10 118.87(14) . . ?
C7 C6 C5 120.65(14) . . ?
C7 C6 H6 119.7 . . ?
C5 C6 H6 119.7 . . ?
C6 C7 C8 120.61(14) . . ?
C6 C7 H7 119.7 . . ?
C8 C7 H7 119.7 . . ?
C9 C8 C7 120.02(14) . . ?
C9 C8 C16 123.60(14) . . ?
C7 C8 C16 116.36(13) . . ?
C8 C9 C10 120.53(14) . . ?
C8 C9 H9 119.7 . . ?
C10 C9 H9 119.7 . . ?
C9 C10 C5 119.31(14) . . ?
C9 C10 C1 121.57(14) . . ?
C5 C10 C1 119.11(13) . . ?
N1 C11 C2 111.88(12) . . ?
N1 C11 H11A 109.2 . . ?
C2 C11 H11A 109.2 . . ?
N1 C11 H11B 109.2 . . ?
C2 C11 H11B 109.2 . . ?
H11A C11 H11B 107.9 . . ?
N1 C12 N2 108.52(14) . . ?
N1 C12 H12 125.7 . . ?
N2 C12 H12 125.7 . . ?
C14 C13 N2 106.88(15) . . ?
C14 C13 H13 126.6 . . ?
N2 C13 H13 126.6 . . ?
C13 C14 N1 107.15(14) . . ?
C13 C14 H14 126.4 . . ?
N1 C14 H14 126.4 . . ?
N2 C15 H15A 109.5 . . ?
N2 C15 H15B 109.5 . . ?
H15A C15 H15B 109.5 . . ?
N2 C15 H15C 109.5 . . ?
H15A C15 H15C 109.5 . . ?
H15B C15 H15C 109.5 . . ?
N3 C16 C8 113.54(13) . . ?
N3 C16 H16A 108.9 . . ?
C8 C16 H16A 108.9 . . ?
N3 C16 H16B 108.9 . . ?
C8 C16 H16B 108.9 . . ?
H16A C16 H16B 107.7 . . ?
N4 C17 N3 108.59(14) . . ?
N4 C17 H17 125.7 . . ?
N3 C17 H17 125.7 . . ?
C19 C18 N4 107.17(15) . . ?
C19 C18 H18 126.4 . . ?
N4 C18 H18 126.4 . . ?
C18 C19 N3 106.73(14) . . ?
C18 C19 H19 126.6 . . ?
N3 C19 H19 126.6 . . ?
N4 C20 H20A 109.5 . . ?
N4 C20 H20B 109.5 . . ?
H20A C20 H20B 109.5 . . ?
N4 C20 H20C 109.5 . . ?
H20A C20 H20C 109.5 . . ?
H20B C20 H20C 109.5 . . ?

loop_
_geom_bond_atom_site_label_1
_geom_bond_atom_site_label_2
_geom_bond_distance
_geom_bond_site_symmetry_2
_geom_bond_publ_flag
O1 H1A 0.850(2) . ?
O1 H1B 0.850(2) . ?
N1 C12 1.330(2) . ?
N1 C14 1.382(2) . ?
N1 C11 1.460(2) . ?
N2 C12 1.333(2) . ?
N2 C13 1.376(2) . ?
N2 C15 1.466(2) . ?
N3 C17 1.333(2) . ?
N3 C19 1.379(2) . ?
N3 C16 1.462(2) . ?
N4 C17 1.323(2) . ?
N4 C18 1.377(2) . ?
N4 C20 1.457(2) . ?
C1 C2 1.372(2) . ?
C1 C10 1.422(2) . ?
C1 H1 0.9500 . ?
C2 C3 1.417(2) . ?
C2 C11 1.516(2) . ?
C3 C4 1.372(2) . ?
C3 H3 0.9500 . ?
C4 C5 1.418(2) . ?
C4 H4 0.9500 . ?
C5 C6 1.420(2) . ?
C5 C10 1.422(2) . ?
C6 C7 1.367(2) . ?
C6 H6 0.9500 . ?
C7 C8 1.420(2) . ?
C7 H7 0.9500 . ?
C8 C9 1.372(2) . ?
C8 C16 1.510(2) . ?
C9 C10 1.421(2) . ?
C9 H9 0.9500 . ?
C11 H11A 0.9900 . ?
C11 H11B 0.9900 . ?
C12 H12 0.9500 . ?
C13 C14 1.355(2) . ?
C13 H13 0.9500 . ?
C14 H14 0.9500 . ?
C15 H15A 0.9800 . ?
C15 H15B 0.9800 . ?
C15 H15C 0.9800 . ?
C16 H16A 0.9900 . ?
C16 H16B 0.9900 . ?
C17 H17 0.9500 . ?
C18 C19 1.354(2) . ?
C18 H18 0.9500 . ?
C19 H19 0.9500 . ?
C20 H20A 0.9800 . ?
C20 H20B 0.9800 . ?
C20 H20C 0.9800 . ?

loop_
_geom_hbond_atom_site_label_D
_geom_hbond_atom_site_label_H
_geom_hbond_atom_site_label_A
_geom_hbond_distance_DH
_geom_hbond_distance_HA
_geom_hbond_distance_DA
_geom_hbond_angle_DHA
_geom_hbond_site_symmetry_A
_geom_hbond_publ_flag
O1 H1A Br1 0.850(2) 2.476(6) 3.3159(15) 170(2) . yes
O1 H1B Br2 0.850(2) 2.455(3) 3.3041(14) 178(2) . yes
C11 H11A Br2 0.99 3.05 3.7541(16) 129.2 2_645 yes
C11 H11B Br2 0.99 2.82 3.6446(16) 140.8 . yes
C12 H12 Br2 0.95 2.97 3.7241(16) 137.4 . yes
C13 H13 Br1 0.95 2.79 3.6656(17) 153.0 3_656 yes
C14 H14 Br2 0.95 3.07 3.8438(17) 139.5 2_645 yes
C15 H15B Br1 0.98 3.09 3.9105(19) 141.9 . yes
C15 H15C O1 0.98 2.67 3.472(3) 138.9 3_666 yes
C16 H16A Br2 0.99 3.11 3.8884(18) 136.7 2_545 yes
C17 H17 Br2 0.95 2.59 3.4713(16) 154.6 1_545 yes
C19 H19 Br2 0.95 2.74 3.5898(17) 149.3 2_545 yes
C20 H20A Br1 0.98 3.08 3.974(2) 151.6 3_556 yes
C20 H20B Br1 0.98 3.09 3.814(2) 132.0 . yes

loop_
_geom_torsion_atom_site_label_1
_geom_torsion_atom_site_label_2
_geom_torsion_atom_site_label_3
_geom_torsion_atom_site_label_4
_geom_torsion
_geom_torsion_site_symmetry_1
_geom_torsion_site_symmetry_2
_geom_torsion_site_symmetry_3
_geom_torsion_site_symmetry_4
_geom_torsion_publ_flag
C10 C1 C2 C3 2.1(2) . . . . ?
C10 C1 C2 C11 -177.77(13) . . . . ?
C1 C2 C3 C4 -1.3(2) . . . . ?
C11 C2 C3 C4 178.55(14) . . . . ?
C2 C3 C4 C5 -0.7(2) . . . . ?
C3 C4 C5 C6 -177.79(15) . . . . ?
C3 C4 C5 C10 1.9(2) . . . . ?
C4 C5 C6 C7 -179.47(15) . . . . ?
C10 C5 C6 C7 0.8(2) . . . . ?
C5 C6 C7 C8 -0.4(2) . . . . ?
C6 C7 C8 C9 -0.4(2) . . . . ?
C6 C7 C8 C16 -179.23(15) . . . . ?
C7 C8 C9 C10 0.8(2) . . . . ?
C16 C8 C9 C10 179.54(14) . . . . ?
C8 C9 C10 C5 -0.4(2) . . . . ?
C8 C9 C10 C1 -179.38(14) . . . . ?
C4 C5 C10 C9 179.87(14) . . . . ?
C6 C5 C10 C9 -0.4(2) . . . . ?
C4 C5 C10 C1 -1.1(2) . . . . ?
C6 C5 C10 C1 178.57(14) . . . . ?
C2 C1 C10 C9 178.11(14) . . . . ?
C2 C1 C10 C5 -0.9(2) . . . . ?
C12 N1 C11 C2 -106.29(17) . . . . ?
C14 N1 C11 C2 69.83(19) . . . . ?
C1 C2 C11 N1 27.4(2) . . . . ?
C3 C2 C11 N1 -152.48(13) . . . . ?
C14 N1 C12 N2 0.75(18) . . . . ?
C11 N1 C12 N2 177.40(13) . . . . ?
C13 N2 C12 N1 -0.89(18) . . . . ?
C15 N2 C12 N1 -177.70(15) . . . . ?
C12 N2 C13 C14 0.69(19) . . . . ?
C15 N2 C13 C14 177.51(15) . . . . ?
N2 C13 C14 N1 -0.23(19) . . . . ?
C12 N1 C14 C13 -0.31(18) . . . . ?
C11 N1 C14 C13 -177.02(14) . . . . ?
C17 N3 C16 C8 -91.89(18) . . . . ?
C19 N3 C16 C8 88.71(19) . . . . ?
C9 C8 C16 N3 11.4(2) . . . . ?
C7 C8 C16 N3 -169.87(14) . . . . ?
C18 N4 C17 N3 -0.51(18) . . . . ?
C20 N4 C17 N3 -178.20(15) . . . . ?
C19 N3 C17 N4 0.45(18) . . . . ?
C16 N3 C17 N4 -179.04(14) . . . . ?
C17 N4 C18 C19 0.37(19) . . . . ?
C20 N4 C18 C19 178.03(16) . . . . ?
N4 C18 C19 N3 -0.09(19) . . . . ?
C17 N3 C19 C18 -0.21(18) . . . . ?
C16 N3 C19 C18 179.27(14) . . . . ?
